data_2011419
loop_
_publ_author_name
'Gerkin, Roger E.'

_publ_section_title
;
 2,4,5,7-Tetramethylphenanthrene at 150K
;
_journal_issue 10
_journal_name_full 'Acta Crystallographica Section C'
_journal_page_first 1220
_journal_page_last 1221
_journal_paper_doi 10.1107/S010827010000843X
_journal_volume 56
_journal_year 2000
_chemical_formula_moiety 'C18 H18'
_chemical_formula_sum 'C18 H18'
_chemical_formula_weight 234.34
_chemical_name_common
;
2,4,5,7-tetramethylphenanthrene#
;
_chemical_name_systematic ' ?'
_space_group_IT_number 14
_symmetry_cell_setting monoclinic
_symmetry_space_group_name_Hall '-P 2ybc'
_symmetry_space_group_name_H-M 'P 1 21/c 1'
_cell_angle_alpha 90
_cell_angle_beta 95.4670(10)
_cell_angle_gamma 90
_cell_formula_units_Z 4
_cell_length_a 8.3604(2)
_cell_length_b 8.15670(10)
_cell_length_c 19.1388(4)
_cell_measurement_reflns_used 25832
_cell_measurement_temperature 150
_cell_measurement_theta_max 27.49
_cell_measurement_theta_min 2.14
_cell_volume 1299.20(4)
_computing_cell_refinement 'DENZO-SMN (Otwinowski & Minor, 1997)'
_computing_data_collection '  COLLECT (Nonius, 1999)'
_computing_data_reduction DENZO-SMN
_computing_molecular_graphics 'ORTEPII (Johnson, 1976)'
_computing_publication_material 'TEXSAN and PLATON (Spek, 1990)'
_computing_structure_refinement 'TEXSAN (Molecular Structure Corporation, 1995)'
_computing_structure_solution 'SHELXS86 (Sheldrick, 1990)'
_diffrn_ambient_temperature 150
_diffrn_measured_fraction_theta_max .998
_diffrn_measurement_device_type 'Nonius KappaCCD diffractometer'
_diffrn_measurement_method 'omega scans with \k offsets'
_diffrn_radiation_monochromator graphite
_diffrn_radiation_source 'X-ray tube'
_diffrn_radiation_type MoK\a
_diffrn_radiation_wavelength .71073
_diffrn_reflns_av_R_equivalents .036
_diffrn_reflns_limit_h_max 10
_diffrn_reflns_limit_h_min -10
_diffrn_reflns_limit_k_max 10
_diffrn_reflns_limit_k_min -10
_diffrn_reflns_limit_l_max 24
_diffrn_reflns_limit_l_min -24
_diffrn_reflns_number 25832
_diffrn_reflns_theta_max 27.49
_exptl_absorpt_coefficient_mu .067
_exptl_absorpt_correction_type none
_exptl_crystal_colour colorless
_exptl_crystal_density_diffrn 1.198
_exptl_crystal_density_meas ?
_exptl_crystal_description 'irregular hexagonal slab '
_exptl_crystal_F_000 504
_exptl_crystal_size_max .38
_exptl_crystal_size_mid .27
_exptl_crystal_size_min .15
_refine_diff_density_max .24
_refine_diff_density_min -.21
_refine_ls_extinction_coef ' 13(3) \\times 10^-7^'
_refine_ls_extinction_method 'Zachariasen (1963, 1968)'
_refine_ls_goodness_of_fit_ref 1.92
_refine_ls_hydrogen_treatment mixed
_refine_ls_matrix_type full
_refine_ls_number_parameters 226
_refine_ls_number_reflns 2981
_refine_ls_R_factor_gt .043
_refine_ls_shift/su_max .002
_refine_ls_structure_factor_coef Fsqd
_refine_ls_weighting_details '1/[\s^2^~cs~ + (0.027 I)^2^]'
_refine_ls_weighting_scheme sigma
_refine_ls_wR_factor_ref .096
_reflns_number_gt 2381
_reflns_number_total 2981
_reflns_threshold_expression 'I >2\s~I~'
_cod_data_source_file fr1287.cif
_cod_data_source_block I
_cod_depositor_comments
;
The following automatic conversions were performed:

'_exptl_crystal_density_meas' value ' not measured' was changed to
'?' - the value is perceived as not measured.

Automatic conversion script
Id: cif_fix_values 3008 2015-01-20 13:52:24Z robertas 
;
_cod_original_sg_symbol_H-M 'P 21/c'
_cod_database_code 2011419

loop_
_symmetry_equiv_pos_as_xyz
+x,+y,+z
-x,1/2+y,1/2-z
-x,-y,-z
+x,1/2-y,1/2+z

loop_
_atom_site_label
_atom_site_fract_x
_atom_site_fract_y
_atom_site_fract_z
_atom_site_U_iso_or_equiv
_atom_site_adp_type
_atom_site_calc_flag
_atom_site_calc_attached_atom
_atom_site_refinement_flags
_atom_site_occupancy
C1 .58428(12) .78224(12) .00185(5) .0272(3) Uani d ? . 1.000
C2 .73549(12) .71663(12) -.00079(5) .0272(3) Uani d ? . 1.000
C3 .77962(12) .58835(12) .04543(5) .0278(3) Uani d ? . 1.000
C4 .68624(11) .53535(12) .09707(5) .0259(3) Uani d ? . 1.000
C5 .49965(12) .54262(12) .23311(5) .0271(3) Uani d ? . 1.000
C6 .39107(12) .50012(12) .28030(5) .0291(3) Uani d ? . 1.000
C7 .22461(12) .51057(12) .26513(6) .0299(3) Uani d ? . 1.000
C8 .16887(12) .58020(12) .20181(6) .0296(3) Uani d ? . 1.000
C9 .21744(12) .72549(13) .09283(5) .0289(3) Uani d ? . 1.000
C10 .31955(12) .78616(12) .04892(5) .0286(3) Uani d ? . 1.000
C11 .48433(12) .73300(12) .05310(5) .0247(3) Uani d ? . 1.000
C12 .54118(11) .62029(11) .10648(5) .0239(3) Uani d ? . 1.000
C13 .44091(11) .59115(11) .16405(5) .0241(3) Uani d ? . 1.000
C14 .27369(11) .62650(12) .15223(5) .0259(3) Uani d ? . 1.000
C15 .84542(16) .77056(17) -.05426(6) .0359(4) Uani d ? . 1.000
C16 .73303(15) .37554(14) .13321(6) .0330(3) Uani d ? . 1.000
C17 .67335(14) .55761(16) .26180(6) .0360(3) Uani d ? . 1.000
C18 .11348(17) .46007(17) .31876(7) .0397(4) Uani d ? . 1.000
H1 .5455 .8651 -.0328 .033 Uiso c C1 . 1.000
H3 .8822 .5328 .0411 .033 Uiso c C3 . 1.000
H6 .4332 .4606 .3268 .035 Uiso c C6 . 1.000
H8 .0532 .5978 .1912 .036 Uiso c C8 . 1.000
H9 .1024 .7494 .0840 .035 Uiso c C9 . 1.000
H10 .2810 .8677 .0136 .034 Uiso c C10 . 1.000
H15A .790(3) .860(4) -.0856(13) .043 Uiso d ? PPPPP .54(3)
H15B .883(4) .677(3) -.0859(14) .043 Uiso d ? P .54
H15C .949(3) .827(4) -.0291(12) .043 Uiso d ? P .54
H15D .967(3) .743(5) -.0403(15) .043 Uiso d ? P .46
H15E .811(4) .709(4) -.1023(15) .043 Uiso d ? P .46
H15F .837(4) .888(4) -.0669(17) .043 Uiso d ? P .46
H16A .7551(13) .2923(15) .0953(6) .051(4) Uiso d ? . 1.000
H16B .6466(14) .3284(12) .1596(6) .043(3) Uiso d ? . 1.000
H16C .8348(13) .3834(13) .1649(6) .044(3) Uiso d ? . 1.000
H17A .7452(13) .6109(13) .2284(5) .041(3) Uiso d ? . 1.000
H17B .7232(12) .4475(15) .2753(6) .048(3) Uiso d ? . 1.000
H17C .6790(13) .6279(15) .3055(6) .053(4) Uiso d ? . 1.000
H18A .171(2) .398(3) .3583(10) .047 Uiso d ? PPPPP .66(14)
H18B .057(3) .560(2) .3382(11) .047 Uiso d ? P .66
H18C .022(2) .384(3) .2942(10) .047 Uiso d ? P .66
H18D .152(5) .513(5) .369(2) .047 Uiso d ? P .34
H18E .119(5) .331(5) .330(2) .047 Uiso d ? P .34
H18F .004(5) .485(6) .307(2) .047 Uiso d ? P .34

loop_
_atom_site_aniso_label
_atom_site_aniso_U_11
_atom_site_aniso_U_22
_atom_site_aniso_U_33
_atom_site_aniso_U_12
_atom_site_aniso_U_13
_atom_site_aniso_U_23
C1 .0334(6) .0242(6) .0235(5) .0004(5) -.0002(5) .0011(4)
C2 .0313(6) .0261(6) .0242(5) -.0021(5) .0018(4) -.0034(4)
C3 .0266(6) .0262(6) .0306(6) .0026(4) .0029(5) -.0024(5)
C4 .0279(6) .0223(5) .0271(5) .0002(4) -.0001(4) -.0005(4)
C5 .0308(6) .0210(5) .0292(6) .0005(4) .0021(5) -.0001(4)
C6 .0370(7) .0238(6) .0266(6) .0003(5) .0034(5) .0022(4)
C7 .0351(6) .0205(6) .0352(6) -.0026(5) .0097(5) -.0033(5)
C8 .0264(6) .0243(6) .0386(6) -.0010(5) .0046(5) -.0048(5)
C9 .0247(6) .0295(6) .0316(6) .0036(5) -.0020(5) -.0041(5)
C10 .0322(6) .0262(6) .0263(5) .0050(5) -.0026(5) -.0007(4)
C11 .0283(6) .0205(5) .0245(5) .0007(4) -.0011(4) -.0035(4)
C12 .0257(5) .0203(5) .0250(5) -.0025(4) -.0005(4) -.0026(4)
C13 .0268(6) .0188(5) .0267(6) -.0015(4) .0014(4) -.0014(4)
C14 .0277(6) .0213(5) .0284(6) .0000(4) .0013(4) -.0044(4)
C15 .0387(7) .0391(8) .0310(6) .0025(6) .0090(6) .0042(6)
C16 .0330(7) .0283(6) .0379(7) .0054(5) .0049(6) .0048(5)
C17 .0331(7) .0433(8) .0306(7) -.0018(6) -.0018(5) .0061(6)
C18 .0406(8) .0364(8) .0442(8) -.0032(6) .0150(6) .0033(6)

loop_
_atom_type_symbol
_atom_type_scat_dispersion_real
_atom_type_scat_dispersion_imag
_atom_type_scat_source
H 0 0 'Stewart et al. (1965)'
C .003 .002 'Creagh & McAuley (1992)'

loop_
_geom_angle_atom_site_label_1
_geom_angle_atom_site_label_2
_geom_angle_atom_site_label_3
_geom_angle
_geom_angle_publ_flag
C2 C1 C11 121.51(9) no
C2 C1 H1 119.2 no
C11 C1 H1 119.2 no
C1 C2 C3 117.09(9) yes
C1 C2 C15 122.22(10) no
C3 C2 C15 120.54(10) no
C2 C3 C4 123.55(9) no
C2 C3 H3 118.2 no
C4 C3 H3 118.2 no
C3 C4 C12 118.89(9) yes
C3 C4 C16 117.20(9) no
C12 C4 C16 123.31(9) no
C6 C5 C13 119.10(9) yes
C6 C5 C17 116.83(9) no
C13 C5 C17 123.47(9) no
C5 C6 C7 123.46(9) no
C5 C6 H6 118.3 no
C7 C6 H6 118.3 no
C6 C7 C8 117.03(9) yes
C6 C7 C18 120.58(10) no
C8 C7 C18 122.20(10) no
C7 C8 C14 121.65(9) no
C7 C8 H8 119.2 no
C14 C8 H8 119.2 no
C10 C9 C14 121.38(9) no
C10 C9 H9 119.3 no
C14 C9 H9 119.3 no
C9 C10 C11 120.97(9) yes
C9 C10 H10 119.5 no
C11 C10 H10 119.5 no
C1 C11 C10 120.29(9) no
C1 C11 C12 120.37(9) no
C10 C11 C12 119.17(9) no
C4 C12 C11 117.03(9) no
C4 C12 C13 124.85(9) no
C11 C12 C13 117.95(8) no
C5 C13 C12 124.90(9) no
C5 C13 C14 116.81(9) no
C12 C13 C14 118.08(9) no
C8 C14 C9 120.53(9) no
C8 C14 C13 120.32(9) no
C9 C14 C13 118.81(9) yes
C2 C15 H15A 109.4(14) no
C2 C15 H15B 114.7(12) no
C2 C15 H15C 110.2(12) no
C2 C15 H15D 113.8(14) no
C2 C15 H15E 108.5(14) no
C2 C15 H15F 114.4(16) no
H15A C15 H15B 109.2(18) no
H15A C15 H15C 105.1(17) no
H15B C15 H15C 107.8(16) no
H15D C15 H15E 107.0(18) no
H15D C15 H15F 108(2) no
H15E C15 H15F 104(2) no
C4 C16 H16A 107.8(7) no
C4 C16 H16B 113.4(6) no
C4 C16 H16C 113.0(6) no
H16A C16 H16B 106.9(9) no
H16A C16 H16C 105.8(8) no
H16B C16 H16C 109.5(8) no
C5 C17 H17A 114.3(6) no
C5 C17 H17B 112.3(6) no
C5 C17 H17C 108.3(6) no
H17A C17 H17B 106.7(8) no
H17A C17 H17C 107.1(8) no
H17B C17 H17C 107.8(9) no
C7 C18 H18A 111.9(10) no
C7 C18 H18B 111.2(10) no
C7 C18 H18C 108.9(10) no
C7 C18 H18D 110.4(17) no
C7 C18 H18E 112.8(18) no
C7 C18 H18F 115(2) no
H18A C18 H18B 109.4(15) no
H18A C18 H18C 108.5(14) no
H18B C18 H18C 106.8(13) no
H18D C18 H18E 102(3) no
H18D C18 H18F 109(3) no
H18E C18 H18F 107(3) no

loop_
_geom_bond_atom_site_label_1
_geom_bond_atom_site_label_2
_geom_bond_site_symmetry_1
_geom_bond_site_symmetry_2
_geom_bond_distance
_geom_bond_publ_flag
C1 C2 . . 1.3782(14) no
C1 C11 . . 1.4064(13) no
C1 H1 . . .98 no
C2 C3 . . 1.3969(14) yes
C2 C15 . . 1.5048(15) no
C3 C4 . . 1.3857(13) yes
C3 H3 . . .98 no
C4 C12 . . 1.4229(13) yes
C4 C16 . . 1.5096(14) no
C5 C6 . . 1.3843(13) no
C5 C13 . . 1.4216(13) no
C5 C17 . . 1.5078(14) no
C6 C7 . . 1.3969(14) no
C6 H6 . . .98 no
C7 C8 . . 1.3786(14) no
C7 C18 . . 1.5060(15) no
C8 C14 . . 1.4034(13) no
C8 H8 . . .98 no
C9 C10 . . 1.3477(14) no
C9 C14 . . 1.4365(14) no
C9 H9 . . .98 no
C10 C11 . . 1.4391(14) no
C10 H10 . . .98 no
C11 C12 . . 1.4220(13) yes
C12 C13 . . 1.4661(13) no
C13 C14 . . 1.4242(13) no
C15 H15A . . 1.03(3) no
C15 H15B . . 1.04(3) no
C15 H15C . . 1.06(3) no
C15 H15D . . 1.05(3) no
C15 H15E . . 1.06(3) no
C15 H15F . . .99(3) no
C16 H16A . . 1.023(12) no
C16 H16B . . .997(11) no
C16 H16C . . .999(11) no
C17 H17A . . 1.016(11) no
C17 H17B . . 1.013(12) no
C17 H17C . . 1.011(12) no
C18 H18A . . 1.00(2) no
C18 H18B . . 1.03(2) no
C18 H18C . . 1.06(2) no
C18 H18D . . 1.07(4) no
C18 H18E . . 1.07(4) no
C18 H18F . . .94(4) no

loop_
_geom_torsion_atom_site_label_1
_geom_torsion_atom_site_label_2
_geom_torsion_atom_site_label_3
_geom_torsion_atom_site_label_4
_geom_torsion
_geom_torsion_publ_flag
C1 C2 C3 C4 -6.06(15) no
C1 C11 C10 C9 172.40(9) no
C1 C11 C12 C4 -12.92(14) no
C1 C11 C12 C13 171.52(8) no
C2 C1 C11 C10 -171.41(9) no
C2 C1 C11 C12 3.76(15) no
C2 C3 C4 C12 -3.31(15) no
C2 C3 C4 C16 168.19(10) no
C3 C2 C1 C11 5.76(15) no
C3 C4 C12 C11 12.57(14) no
C3 C4 C12 C13 -172.21(8) no
C4 C3 C2 C15 178.25(10) no
C4 C12 C11 C10 162.31(9) no
C4 C12 C13 C5 32.43(15) yes
C4 C12 C13 C14 -152.97(9) no
C5 C6 C7 C8 -5.66(15) no
C5 C6 C7 C18 179.18(10) no
C5 C13 C12 C11 -152.38(9) no
C5 C13 C14 C8 -13.68(14) no
C5 C13 C14 C9 159.59(9) no
C6 C5 C13 C12 -172.33(9) no
C6 C5 C13 C14 13.01(14) no
C6 C7 C8 C14 5.03(15) no
C7 C6 C5 C13 -3.59(15) no
C7 C6 C5 C17 167.85(10) no
C7 C8 C14 C9 -168.44(9) no
C7 C8 C14 C13 4.72(15) no
C8 C14 C9 C10 172.62(9) no
C8 C14 C13 C12 171.28(8) no
C9 C10 C11 C12 -2.82(15) no
C9 C14 C13 C12 -15.45(13) no
C10 C9 C14 C13 -.64(15) no
C10 C11 C12 C13 -13.26(13) no
C11 C1 C2 C15 -178.62(9) no
C11 C10 C9 C14 10.09(16) no
C11 C12 C4 C16 -158.38(10) no
C11 C12 C13 C14 22.21(13) yes
C12 C13 C5 C17 16.83(16) no
C13 C12 C4 C16 16.84(15) no
C14 C8 C7 C18 -179.90(10) no
C14 C13 C5 C17 -157.83(10) no
